data_7008755
loop_
_publ_author_name
'Fondo, Matilde'
'Ocampo, Noelia'
'Garc\'ia-Deibe, Ana M.'
'Corbella, Montserrat'
'Bermejo, Manuel R.'
'Sanmart\'in, Jes\'us'

_publ_section_title
;
 Ferromagnetism in dinuclear copper(ii)-phenolate complexes with
 exogenous O-donor bridges: a comparative study
;
_journal_issue 23
_journal_name_full 'Dalton Transactions'
_journal_page_first 3785
_journal_paper_doi 10.1039/b507068f
_journal_year 2005
_chemical_formula_moiety '2(C29 H24 Br3 Cu2 N4 O5), 2(C2 H3 N), 7(H2 O)'
_chemical_formula_sum 'C62 H74 Br6 Cu4 N10 O17'
_chemical_formula_weight 1964.93
_chemical_name_systematic
;
?
;
_space_group_IT_number 14
_symmetry_cell_setting monoclinic
_symmetry_space_group_name_Hall '-P 2yn'
_symmetry_space_group_name_H-M 'P 1 21/n 1'
_atom_sites_solution_hydrogens geom
_atom_sites_solution_primary direct
_atom_sites_solution_secondary difmap
_audit_creation_method SHELXL-97
_cell_angle_alpha 90.00
_cell_angle_beta 98.080(3)
_cell_angle_gamma 90.00
_cell_formula_units_Z 4
_cell_length_a 18.547(3)
_cell_length_b 13.246(2)
_cell_length_c 29.374(4)
_cell_measurement_reflns_used 936
_cell_measurement_temperature 120(3)
_cell_measurement_theta_max 25.595
_cell_measurement_theta_min 2.45
_cell_volume 7144.8(19)
_computing_cell_refinement 'BRUKER Smart'
_computing_data_collection 'BRUKER Smart'
_computing_data_reduction 'SAINT (Bruker)'
_computing_publication_material 'Wingx 1.70.01 (Farrugia, 1999)'
_computing_structure_refinement 'SHELXL-97 (Sheldrick, 1997)'
_computing_structure_solution 'DIRDIF-99.2 (w) (Beurskens et al., 1999'
_diffrn_ambient_temperature 120(2)
_diffrn_measured_fraction_theta_full 0.994
_diffrn_measured_fraction_theta_max 0.994
_diffrn_measurement_device_type 'Smart-CCD-1000 BRUKER'
_diffrn_measurement_method 'omega scans'
_diffrn_radiation_monochromator graphite
_diffrn_radiation_source 'fine-focus sealed tube'
_diffrn_radiation_type MoK\a
_diffrn_radiation_wavelength 0.71073
_diffrn_reflns_av_R_equivalents 0.0483
_diffrn_reflns_av_sigmaI/netI 0.0540
_diffrn_reflns_limit_h_max 22
_diffrn_reflns_limit_h_min -23
_diffrn_reflns_limit_k_max 16
_diffrn_reflns_limit_k_min 0
_diffrn_reflns_limit_l_max 36
_diffrn_reflns_limit_l_min 0
_diffrn_reflns_number 45816
_diffrn_reflns_theta_full 26.39
_diffrn_reflns_theta_max 26.39
_diffrn_reflns_theta_min 1.23
_diffrn_standards_decay_% 'not significant'
_exptl_absorpt_coefficient_mu 4.604
_exptl_absorpt_correction_T_max 1.000
_exptl_absorpt_correction_T_min 0.28674
_exptl_absorpt_correction_type empirical
_exptl_absorpt_process_details SADABS
_exptl_crystal_colour green
_exptl_crystal_density_diffrn 1.827
_exptl_crystal_density_method 'not measured'
_exptl_crystal_description prism
_exptl_crystal_F_000 3912
_exptl_crystal_size_max 0.62
_exptl_crystal_size_mid 0.18
_exptl_crystal_size_min 0.05
_refine_diff_density_max 2.631
_refine_diff_density_min -0.952
_refine_diff_density_rms 0.127
_refine_ls_extinction_method none
_refine_ls_goodness_of_fit_ref 1.010
_refine_ls_hydrogen_treatment constr
_refine_ls_matrix_type full
_refine_ls_number_parameters 896
_refine_ls_number_reflns 14553
_refine_ls_number_restraints 0
_refine_ls_restrained_S_all 1.010
_refine_ls_R_factor_all 0.0785
_refine_ls_R_factor_gt 0.0402
_refine_ls_shift/su_max 0.002
_refine_ls_shift/su_mean 0.000
_refine_ls_structure_factor_coef Fsqd
_refine_ls_weighting_details 'calc w=1/[\s^2^(Fo^2^)+(0.0358P)^2^+24.8830P] where P=(Fo^2^+2Fc^2^)/3'
_refine_ls_weighting_scheme calc
_refine_ls_wR_factor_gt 0.0867
_refine_ls_wR_factor_ref 0.1055
_reflns_number_gt 10113
_reflns_number_total 14553
_reflns_threshold_expression >2sigma(I)
_cod_data_source_file b507068f.txt
_cod_data_source_block 1_MeCN.3.5H2O
_cod_depositor_comments
;
The following automatic conversions were performed:
'_symmetry_cell_setting' value 'Monoclinic' changed to 'monoclinic'
according to '/home/saulius/struct/CIF-dictionaries/cif_core.dic'
dictionary named 'cif_core.dic' version 2.4.1 from 2010-06-29.

Automatic conversion script
Id: cif_fix_enum 1527 2010-12-29 10:47:43Z saulius 
;
_cod_original_sg_symbol_H-M P21/N
_cod_database_code 7008755

loop_
_symmetry_equiv_pos_as_xyz
'x, y, z'
'-x+1/2, y+1/2, -z+1/2'
'-x, -y, -z'
'x-1/2, -y-1/2, z-1/2'

loop_
_atom_site_label
_atom_site_type_symbol
_atom_site_fract_x
_atom_site_fract_y
_atom_site_fract_z
_atom_site_U_iso_or_equiv
_atom_site_adp_type
_atom_site_occupancy
_atom_site_symmetry_multiplicity
_atom_site_calc_flag
_atom_site_refinement_flags
_atom_site_disorder_assembly
_atom_site_disorder_group
Cu11 Cu 0.70110(3) 0.12865(4) 0.355895(19) 0.01419(12) Uani 1 1 d . . .
Cu12 Cu 0.74886(3) 0.20822(4) 0.257574(19) 0.01424(12) Uani 1 1 d . . .
O101 O 0.77928(17) 0.0473(2) 0.38760(11) 0.0197(7) Uani 1 1 d . . .
O102 O 0.84179(17) 0.1474(2) 0.25226(10) 0.0170(7) Uani 1 1 d . . .
O103 O 0.77411(16) 0.2021(2) 0.32571(10) 0.0145(6) Uani 1 1 d . . .
N101 N 0.6376(2) 0.1038(3) 0.40219(13) 0.0172(8) Uani 1 1 d . . .
N102 N 0.7449(2) 0.2761(3) 0.19835(13) 0.0162(8) Uani 1 1 d . . .
N103 N 0.6218(2) 0.2415(3) 0.33235(13) 0.0148(8) Uani 1 1 d . . .
N104 N 0.65861(19) 0.2987(3) 0.26473(13) 0.0142(8) Uani 1 1 d . . .
O11 O 0.65361(17) 0.0085(2) 0.30961(11) 0.0197(7) Uani 1 1 d . . .
O12 O 0.69020(18) 0.0670(2) 0.24543(12) 0.0235(8) Uani 1 1 d . . .
C10 C 0.6560(2) 0.0066(3) 0.26701(16) 0.0167(10) Uani 1 1 d . . .
C11 C 0.6118(3) -0.0751(3) 0.23917(16) 0.0211(10) Uani 1 1 d . . .
H11G H 0.6190 -0.0698 0.2068 0.032 Uiso 1 1 calc R . .
H11H H 0.5600 -0.0662 0.2417 0.032 Uiso 1 1 calc R . .
H11I H 0.6279 -0.1417 0.2511 0.032 Uiso 1 1 calc R . .
C100 C 0.7725(3) -0.0204(3) 0.41922(16) 0.0178(10) Uani 1 1 d . . .
C101 C 0.8314(3) -0.0863(3) 0.43338(16) 0.0212(10) Uani 1 1 d . . .
H101 H 0.8748 -0.0793 0.4199 0.025 Uiso 1 1 calc R . .
C102 C 0.8281(3) -0.1611(3) 0.46634(16) 0.0224(11) Uani 1 1 d . . .
H102 H 0.8687 -0.2040 0.4754 0.027 Uiso 1 1 calc R . .
C103 C 0.7648(3) -0.1718(3) 0.48570(17) 0.0237(11) Uani 1 1 d . . .
Br11 Br 0.75687(3) -0.27425(4) 0.530492(18) 0.02943(13) Uani 1 1 d . . .
C104 C 0.7065(3) -0.1075(3) 0.47470(16) 0.0215(10) Uani 1 1 d . . .
H104 H 0.6644 -0.1144 0.4895 0.026 Uiso 1 1 calc R . .
C105 C 0.7095(3) -0.0315(3) 0.44134(16) 0.0193(10) Uani 1 1 d . . .
C106 C 0.6476(3) 0.0362(3) 0.43367(16) 0.0189(10) Uani 1 1 d . . .
H106 H 0.6117 0.0300 0.4536 0.023 Uiso 1 1 calc R . .
C107 C 0.5733(3) 0.1700(3) 0.39849(17) 0.0199(10) Uani 1 1 d . . .
H10A H 0.5602 0.1844 0.4294 0.024 Uiso 1 1 calc R . .
H10B H 0.5312 0.1372 0.3798 0.024 Uiso 1 1 calc R . .
C108 C 0.5931(3) 0.2669(3) 0.37571(16) 0.0196(10) Uani 1 1 d . . .
H10C H 0.5495 0.3104 0.3689 0.024 Uiso 1 1 calc R . .
H10D H 0.6304 0.3042 0.3966 0.024 Uiso 1 1 calc R . .
C109 C 0.5625(2) 0.2097(3) 0.29509(16) 0.0186(10) Uani 1 1 d . . .
H10E H 0.5155 0.2411 0.2995 0.022 Uiso 1 1 calc R . .
H10F H 0.5567 0.1354 0.2947 0.022 Uiso 1 1 calc R . .
C110 C 0.5874(2) 0.2469(3) 0.25030(15) 0.0159(9) Uani 1 1 d . . .
H11A H 0.5936 0.1894 0.2297 0.019 Uiso 1 1 calc R . .
H11B H 0.5514 0.2944 0.2341 0.019 Uiso 1 1 calc R . .
C111 C 0.6681(2) 0.3867(3) 0.23481(15) 0.0156(9) Uani 1 1 d . . .
H11C H 0.7087 0.4295 0.2493 0.019 Uiso 1 1 calc R . .
H11D H 0.6231 0.4280 0.2305 0.019 Uiso 1 1 calc R . .
C112 C 0.6842(3) 0.3484(3) 0.18890(16) 0.0190(10) Uani 1 1 d . . .
H11E H 0.6408 0.3146 0.1721 0.023 Uiso 1 1 calc R . .
H11F H 0.6980 0.4051 0.1699 0.023 Uiso 1 1 calc R . .
C113 C 0.7920(2) 0.2712(3) 0.17025(16) 0.0167(10) Uani 1 1 d . . .
H113 H 0.7844 0.3131 0.1438 0.020 Uiso 1 1 calc R . .
C114 C 0.8555(3) 0.2068(3) 0.17577(16) 0.0173(10) Uani 1 1 d . . .
C115 C 0.8983(3) 0.2063(3) 0.14004(17) 0.0203(10) Uani 1 1 d . . .
H115 H 0.8852 0.2477 0.1138 0.024 Uiso 1 1 calc R . .
C116 C 0.9592(3) 0.1463(3) 0.14273(16) 0.0204(10) Uani 1 1 d . . .
Br12 Br 1.02115(3) 0.15054(4) 0.09655(2) 0.03433(14) Uani 1 1 d . . .
C117 C 0.9786(3) 0.0838(3) 0.18071(17) 0.0202(10) Uani 1 1 d . . .
H117 H 1.0197 0.0406 0.1818 0.024 Uiso 1 1 calc R . .
C118 C 0.9384(2) 0.0849(3) 0.21642(16) 0.0172(10) Uani 1 1 d . . .
H118 H 0.9527 0.0425 0.2422 0.021 Uiso 1 1 calc R . .
C119 C 0.8761(2) 0.1469(3) 0.21622(15) 0.0144(9) Uani 1 1 d . . .
C120 C 0.6537(2) 0.3319(3) 0.31259(15) 0.0153(9) Uani 1 1 d . . .
H120 H 0.6183 0.3892 0.3117 0.018 Uiso 1 1 calc R . .
C121 C 0.7248(2) 0.3642(3) 0.33887(15) 0.0151(9) Uani 1 1 d . . .
C122 C 0.7321(3) 0.4600(3) 0.35893(15) 0.0161(10) Uani 1 1 d . . .
H122 H 0.6924 0.5061 0.3552 0.019 Uiso 1 1 calc R . .
C123 C 0.7974(3) 0.4867(3) 0.38400(16) 0.0209(10) Uani 1 1 d . . .
Br13 Br 0.80437(3) 0.61572(3) 0.413015(19) 0.02811(13) Uani 1 1 d . . .
C124 C 0.8566(3) 0.4205(3) 0.38992(16) 0.0211(10) Uani 1 1 d . . .
H124 H 0.9015 0.4402 0.4073 0.025 Uiso 1 1 calc R . .
C125 C 0.8486(3) 0.3256(3) 0.37000(15) 0.0176(10) Uani 1 1 d . . .
H125 H 0.8885 0.2799 0.3739 0.021 Uiso 1 1 calc R . .
C126 C 0.7830(2) 0.2960(3) 0.34437(15) 0.0145(9) Uani 1 1 d . . .
Cu21 Cu 0.18848(3) 0.12193(4) 0.356827(19) 0.01571(12) Uani 1 1 d . . .
Cu22 Cu 0.23932(3) 0.20726(4) 0.257765(19) 0.01492(12) Uani 1 1 d . . .
O201 O 0.26279(18) 0.0380(2) 0.39136(11) 0.0200(7) Uani 1 1 d . . .
O202 O 0.33260(17) 0.1498(2) 0.24917(11) 0.0182(7) Uani 1 1 d . . .
O203 O 0.26344(16) 0.1951(2) 0.32667(10) 0.0149(7) Uani 1 1 d . . .
N201 N 0.1206(2) 0.0967(3) 0.40135(13) 0.0188(8) Uani 1 1 d . . .
N202 N 0.2318(2) 0.2799(3) 0.19901(13) 0.0172(8) Uani 1 1 d . . .
N203 N 0.1110(2) 0.2366(3) 0.33323(13) 0.0160(8) Uani 1 1 d . . .
N204 N 0.1487(2) 0.2971(3) 0.26651(13) 0.0162(8) Uani 1 1 d . . .
O21 O 0.14754(18) 0.0052(2) 0.30827(11) 0.0211(7) Uani 1 1 d . . .
O22 O 0.18363(19) 0.0665(2) 0.24407(11) 0.0250(8) Uani 1 1 d . . .
C20 C 0.1528(2) 0.0022(3) 0.26579(16) 0.0171(10) Uani 1 1 d . . .
C21 C 0.1175(3) -0.0866(3) 0.23878(16) 0.0213(10) Uani 1 1 d . . .
H21G H 0.1237 -0.0795 0.2064 0.032 Uiso 1 1 calc R . .
H21H H 0.0654 -0.0883 0.2415 0.032 Uiso 1 1 calc R . .
H21I H 0.1405 -0.1494 0.2510 0.032 Uiso 1 1 calc R . .
C200 C 0.2523(3) -0.0316(3) 0.42214(16) 0.0184(10) Uani 1 1 d . . .
C201 C 0.3093(3) -0.1003(3) 0.43650(16) 0.0200(10) Uani 1 1 d . . .
H201 H 0.3531 -0.0963 0.4233 0.024 Uiso 1 1 calc R . .
C202 C 0.3028(3) -0.1735(3) 0.46945(16) 0.0215(11) Uani 1 1 d . . .
H202 H 0.3421 -0.2179 0.4792 0.026 Uiso 1 1 calc R . .
C203 C 0.2383(3) -0.1813(3) 0.48813(16) 0.0235(11) Uani 1 1 d . . .
Br21 Br 0.22930(3) -0.28128(4) 0.533610(18) 0.03169(14) Uani 1 1 d . . .
C204 C 0.1812(3) -0.1162(3) 0.47545(16) 0.0230(11) Uani 1 1 d . . .
H204 H 0.1379 -0.1216 0.4892 0.028 Uiso 1 1 calc R . .
C205 C 0.1871(3) -0.0414(3) 0.44203(16) 0.0209(10) Uani 1 1 d . . .
C206 C 0.1272(3) 0.0276(3) 0.43273(16) 0.0216(11) Uani 1 1 d . . .
H206 H 0.0893 0.0221 0.4512 0.026 Uiso 1 1 calc R . .
C207 C 0.0569(3) 0.1646(3) 0.39736(17) 0.0225(11) Uani 1 1 d . . .
H20A H 0.0430 0.1787 0.4281 0.027 Uiso 1 1 calc R . .
H20B H 0.0148 0.1335 0.3779 0.027 Uiso 1 1 calc R . .
C208 C 0.0797(3) 0.2612(3) 0.37547(16) 0.0202(10) Uani 1 1 d . . .
H20C H 0.0370 0.3059 0.3678 0.024 Uiso 1 1 calc R . .
H20D H 0.1163 0.2973 0.3974 0.024 Uiso 1 1 calc R . .
C209 C 0.0528(3) 0.2046(3) 0.29513(16) 0.0190(10) Uani 1 1 d . . .
H20E H 0.0053 0.2342 0.2994 0.023 Uiso 1 1 calc R . .
H20F H 0.0482 0.1301 0.2941 0.023 Uiso 1 1 calc R . .
C210 C 0.0781(2) 0.2445(3) 0.25101(17) 0.0210(10) Uani 1 1 d . . .
H21A H 0.0852 0.1882 0.2299 0.025 Uiso 1 1 calc R . .
H21B H 0.0420 0.2921 0.2350 0.025 Uiso 1 1 calc R . .
C211 C 0.1575(3) 0.3880(3) 0.23771(16) 0.0200(10) Uani 1 1 d . . .
H21C H 0.1990 0.4293 0.2522 0.024 Uiso 1 1 calc R . .
H21D H 0.1129 0.4298 0.2349 0.024 Uiso 1 1 calc R . .
C212 C 0.1712(3) 0.3526(4) 0.19105(16) 0.0226(11) Uani 1 1 d . . .
H21E H 0.1271 0.3198 0.1746 0.027 Uiso 1 1 calc R . .
H21F H 0.1844 0.4103 0.1724 0.027 Uiso 1 1 calc R . .
C213 C 0.2773(3) 0.2768(3) 0.16980(16) 0.0197(10) Uani 1 1 d . . .
H213 H 0.2673 0.3186 0.1434 0.024 Uiso 1 1 calc R . .
Br22 Br 0.50346(4) 0.18248(5) 0.08943(2) 0.04624(17) Uani 1 1 d . . .
C214 C 0.3420(3) 0.2157(3) 0.17355(16) 0.0171(10) Uani 1 1 d . . .
C215 C 0.3834(3) 0.2218(4) 0.13714(17) 0.0253(11) Uani 1 1 d . . .
H215 H 0.3671 0.2634 0.1114 0.030 Uiso 1 1 calc R . .
C216 C 0.4469(3) 0.1686(4) 0.13810(18) 0.0266(11) Uani 1 1 d . . .
C217 C 0.4711(3) 0.1074(4) 0.17568(18) 0.0242(11) Uani 1 1 d . . .
H217 H 0.5143 0.0688 0.1760 0.029 Uiso 1 1 calc R . .
C218 C 0.4324(3) 0.1025(3) 0.21247(17) 0.0199(10) Uani 1 1 d . . .
H218 H 0.4506 0.0620 0.2382 0.024 Uiso 1 1 calc R . .
C219 C 0.3666(2) 0.1560(3) 0.21300(16) 0.0160(10) Uani 1 1 d . . .
C220 C 0.1434(2) 0.3269(3) 0.31465(16) 0.0167(10) Uani 1 1 d . . .
H220 H 0.1085 0.3845 0.3143 0.020 Uiso 1 1 calc R . .
C221 C 0.2141(2) 0.3570(3) 0.34135(16) 0.0168(10) Uani 1 1 d . . .
C222 C 0.2222(3) 0.4513(3) 0.36303(16) 0.0188(10) Uani 1 1 d . . .
H222 H 0.1828 0.4978 0.3597 0.023 Uiso 1 1 calc R . .
C223 C 0.2868(3) 0.4763(3) 0.38909(16) 0.0194(10) Uani 1 1 d . . .
Br23 Br 0.29386(3) 0.60256(3) 0.420278(18) 0.02427(12) Uani 1 1 d . . .
C224 C 0.3457(3) 0.4106(3) 0.39376(16) 0.0187(10) Uani 1 1 d . . .
H224 H 0.3904 0.4292 0.4116 0.022 Uiso 1 1 calc R . .
C225 C 0.3383(3) 0.3169(3) 0.37203(16) 0.0178(10) Uani 1 1 d . . .
H225 H 0.3787 0.2721 0.3748 0.021 Uiso 1 1 calc R . .
C226 C 0.2727(2) 0.2882(3) 0.34628(15) 0.0153(9) Uani 1 1 d . . .
N1S N 0.5388(3) 0.3819(4) 0.47294(18) 0.0463(13) Uani 1 1 d . . .
C1OS C 0.5799(3) 0.4441(4) 0.4718(2) 0.0367(14) Uani 1 1 d . . .
C11S C 0.6329(4) 0.5246(5) 0.4699(2) 0.0491(17) Uani 1 1 d . . .
H11J H 0.6793 0.5053 0.4880 0.074 Uiso 1 1 calc R . .
H11K H 0.6150 0.5868 0.4825 0.074 Uiso 1 1 calc R . .
H11L H 0.6402 0.5360 0.4379 0.074 Uiso 1 1 calc R . .
N2S N 0.4759(3) 0.8676(4) 0.0314(2) 0.0510(15) Uani 1 1 d . . .
C20S C 0.4335(3) 0.9294(4) 0.02812(19) 0.0349(13) Uani 1 1 d . . .
C21S C 0.3788(3) 1.0098(4) 0.0237(2) 0.0442(15) Uani 1 1 d . . .
H21J H 0.3670 1.0274 0.0542 0.066 Uiso 1 1 calc R . .
H21K H 0.3347 0.9864 0.0043 0.066 Uiso 1 1 calc R . .
H21L H 0.3980 1.0693 0.0097 0.066 Uiso 1 1 calc R . .
O1W O 0.90479(19) 0.0707(2) 0.33947(12) 0.0273(8) Uani 1 1 d . . .
H1WA H 0.8848 0.0985 0.3121 0.090 Uiso 1 1 d . . .
H1WB H 0.8774 0.0842 0.3638 0.090 Uiso 1 1 d . . .
O2W O 0.5209(2) -0.0750(2) 0.33500(13) 0.0313(9) Uani 1 1 d . . .
H2WA H 0.4889 -0.0244 0.3315 0.090 Uiso 1 1 d . . .
H2WB H 0.5619 -0.0499 0.3286 0.090 Uiso 1 1 d . . .
O3W O 0.4627(3) 0.1965(3) 0.49759(15) 0.0535(12) Uani 1 1 d . . .
H3WA H 0.4805 0.2636 0.4965 0.090 Uiso 1 1 d . . .
H3WB H 0.4761 0.1584 0.5210 0.090 Uiso 1 1 d . . .
O4W O 0.42208(18) 0.0835(2) 0.32508(11) 0.0245(8) Uani 1 1 d . . .
H4WA H 0.3987 0.0862 0.3518 0.090 Uiso 1 1 d . . .
H4WB H 0.3891 0.1126 0.2985 0.090 Uiso 1 1 d . . .
O5W O 0.40478(19) 0.0980(3) 0.41904(12) 0.0291(8) Uani 1 1 d . . .
H5WA H 0.3458 0.0987 0.4191 0.090 Uiso 1 1 d . . .
H5WB H 0.4250 0.1244 0.4466 0.090 Uiso 1 1 d . . .
O6W O 0.4926(2) -0.0732(3) 0.42720(14) 0.0389(10) Uani 1 1 d . . .
H6WA H 0.4631 -0.1197 0.4165 0.090 Uiso 1 1 d . . .
H6WB H 0.4634 -0.0085 0.4170 0.090 Uiso 1 1 d . . .
O7W O 0.0068(2) -0.0778(3) 0.32241(15) 0.0406(10) Uani 1 1 d . . .
H7WA H 0.0529 -0.0570 0.3325 0.090 Uiso 1 1 d . . .
H7WB H -0.0318 -0.0233 0.3269 0.090 Uiso 1 1 d . . .

loop_
_atom_site_aniso_label
_atom_site_aniso_U_11
_atom_site_aniso_U_22
_atom_site_aniso_U_33
_atom_site_aniso_U_23
_atom_site_aniso_U_13
_atom_site_aniso_U_12
Cu11 0.0162(3) 0.0120(2) 0.0148(3) 0.0013(2) 0.0035(2) 0.0006(2)
Cu12 0.0166(3) 0.0114(2) 0.0150(3) 0.0016(2) 0.0031(2) 0.0017(2)
O101 0.0228(18) 0.0182(15) 0.0182(18) 0.0049(13) 0.0035(14) 0.0029(13)
O102 0.0181(17) 0.0203(15) 0.0133(16) 0.0042(13) 0.0047(14) 0.0059(13)
O103 0.0153(16) 0.0115(14) 0.0169(17) -0.0002(12) 0.0027(13) 0.0007(12)
N101 0.018(2) 0.0172(18) 0.016(2) -0.0017(16) 0.0008(16) -0.0004(16)
N102 0.018(2) 0.0121(17) 0.018(2) -0.0007(15) 0.0017(17) 0.0012(15)
N103 0.015(2) 0.0117(17) 0.018(2) -0.0005(15) 0.0039(16) -0.0010(14)
N104 0.0134(19) 0.0129(17) 0.016(2) 0.0001(15) -0.0004(16) -0.0023(15)
O11 0.0239(19) 0.0167(15) 0.0184(18) -0.0016(13) 0.0027(15) -0.0023(13)
O12 0.0271(19) 0.0166(16) 0.028(2) -0.0015(14) 0.0076(16) -0.0041(14)
C10 0.015(2) 0.014(2) 0.020(3) -0.0033(19) 0.000(2) 0.0062(18)
C11 0.025(3) 0.017(2) 0.020(3) -0.0040(19) -0.002(2) -0.0042(19)
C100 0.024(3) 0.013(2) 0.017(2) -0.0014(18) 0.003(2) 0.0003(18)
C101 0.025(3) 0.021(2) 0.017(3) -0.0029(19) 0.002(2) 0.003(2)
C102 0.033(3) 0.016(2) 0.016(2) 0.0013(19) -0.004(2) 0.003(2)
C103 0.038(3) 0.015(2) 0.016(3) -0.0019(19) -0.001(2) 0.000(2)
Br11 0.0456(3) 0.0196(2) 0.0220(3) 0.0065(2) 0.0007(2) -0.0023(2)
C104 0.033(3) 0.016(2) 0.017(2) 0.0004(19) 0.006(2) -0.005(2)
C105 0.026(3) 0.013(2) 0.019(3) 0.0012(18) 0.002(2) 0.0007(19)
C106 0.021(3) 0.020(2) 0.017(2) -0.0034(19) 0.005(2) -0.0054(19)
C107 0.019(2) 0.021(2) 0.020(3) 0.000(2) 0.007(2) 0.0000(19)
C108 0.020(3) 0.018(2) 0.022(3) -0.0018(19) 0.007(2) -0.0003(19)
C109 0.013(2) 0.018(2) 0.023(3) 0.0007(19) -0.001(2) 0.0002(18)
C110 0.012(2) 0.017(2) 0.017(2) -0.0026(18) -0.0019(19) -0.0030(17)
C111 0.017(2) 0.0111(19) 0.019(2) 0.0028(18) 0.003(2) 0.0014(17)
C112 0.018(2) 0.019(2) 0.020(3) 0.0055(19) 0.004(2) 0.0073(19)
C113 0.022(2) 0.014(2) 0.014(2) 0.0028(18) 0.001(2) -0.0013(18)
C114 0.021(2) 0.013(2) 0.018(2) -0.0014(18) 0.002(2) -0.0017(18)
C115 0.026(3) 0.015(2) 0.020(3) 0.0039(19) 0.006(2) -0.0019(19)
C116 0.022(3) 0.022(2) 0.019(3) -0.003(2) 0.011(2) -0.001(2)
Br12 0.0375(3) 0.0359(3) 0.0346(3) 0.0076(2) 0.0228(3) 0.0084(2)
C117 0.020(3) 0.017(2) 0.024(3) -0.0025(19) 0.005(2) -0.0012(19)
C118 0.022(3) 0.0088(19) 0.021(3) 0.0012(18) 0.001(2) -0.0032(18)
C119 0.018(2) 0.0098(19) 0.015(2) -0.0024(17) -0.0005(19) -0.0034(17)
C120 0.016(2) 0.013(2) 0.017(2) 0.0006(18) 0.0031(19) -0.0007(17)
C121 0.016(2) 0.015(2) 0.015(2) 0.0006(18) 0.0009(19) -0.0010(17)
C122 0.020(2) 0.0108(19) 0.017(2) 0.0035(18) 0.004(2) -0.0002(18)
C123 0.028(3) 0.014(2) 0.019(3) -0.0020(19) 0.000(2) -0.007(2)
Br13 0.0314(3) 0.0187(2) 0.0320(3) -0.0087(2) -0.0034(2) -0.0035(2)
C124 0.020(3) 0.023(2) 0.019(3) 0.000(2) 0.001(2) -0.008(2)
C125 0.019(2) 0.020(2) 0.014(2) 0.0039(18) 0.0037(19) 0.0006(19)
C126 0.016(2) 0.015(2) 0.013(2) 0.0026(17) 0.0047(18) -0.0012(18)
Cu21 0.0196(3) 0.0120(2) 0.0152(3) 0.0004(2) 0.0011(2) 0.0001(2)
Cu22 0.0178(3) 0.0116(2) 0.0151(3) 0.0011(2) 0.0013(2) 0.0016(2)
O201 0.0267(19) 0.0156(15) 0.0178(18) 0.0040(13) 0.0037(15) 0.0006(13)
O202 0.0216(18) 0.0171(15) 0.0163(17) 0.0024(13) 0.0038(14) 0.0046(13)
O203 0.0189(17) 0.0103(14) 0.0149(16) 0.0002(12) 0.0006(13) 0.0021(12)
N201 0.021(2) 0.0165(18) 0.019(2) -0.0020(16) 0.0038(17) 0.0008(16)
N202 0.019(2) 0.0139(17) 0.017(2) 0.0010(15) -0.0010(17) 0.0016(15)
N203 0.018(2) 0.0124(17) 0.018(2) -0.0028(15) 0.0013(17) -0.0024(15)
N204 0.019(2) 0.0132(17) 0.016(2) -0.0012(15) -0.0019(16) -0.0005(15)
O21 0.0251(19) 0.0173(15) 0.0202(18) -0.0025(14) 0.0014(15) -0.0036(14)
O22 0.036(2) 0.0161(16) 0.0239(19) -0.0026(14) 0.0061(16) -0.0083(14)
C20 0.016(2) 0.013(2) 0.021(3) -0.0028(19) -0.001(2) 0.0028(18)
C21 0.028(3) 0.016(2) 0.019(3) 0.0003(19) 0.001(2) 0.001(2)
C200 0.028(3) 0.014(2) 0.013(2) -0.0009(18) 0.000(2) -0.0045(19)
C201 0.026(3) 0.017(2) 0.016(2) -0.0046(19) 0.000(2) 0.0000(19)
C202 0.030(3) 0.014(2) 0.019(3) -0.0032(19) -0.003(2) 0.000(2)
C203 0.039(3) 0.014(2) 0.016(3) -0.0006(19) -0.002(2) -0.002(2)
Br21 0.0497(4) 0.0222(2) 0.0222(3) 0.0069(2) 0.0014(2) -0.0060(2)
C204 0.030(3) 0.021(2) 0.018(3) -0.004(2) 0.003(2) -0.008(2)
C205 0.028(3) 0.016(2) 0.019(3) 0.0003(19) 0.002(2) -0.0003(19)
C206 0.031(3) 0.021(2) 0.014(2) 0.0000(19) 0.009(2) -0.004(2)
C207 0.025(3) 0.023(2) 0.021(3) -0.001(2) 0.008(2) 0.002(2)
C208 0.022(3) 0.019(2) 0.019(3) -0.0023(19) 0.001(2) 0.0034(19)
C209 0.018(2) 0.020(2) 0.018(2) -0.0034(19) -0.002(2) -0.0009(19)
C210 0.015(2) 0.024(2) 0.022(3) -0.006(2) -0.004(2) -0.0011(19)
C211 0.026(3) 0.014(2) 0.019(3) 0.0045(19) 0.002(2) 0.0027(19)
C212 0.025(3) 0.023(2) 0.019(3) 0.007(2) 0.001(2) 0.009(2)
C213 0.027(3) 0.016(2) 0.015(2) 0.0001(19) 0.001(2) -0.0027(19)
Br22 0.0416(4) 0.0628(4) 0.0399(4) -0.0043(3) 0.0252(3) -0.0050(3)
C214 0.020(2) 0.014(2) 0.016(2) 0.0011(18) -0.0008(19) -0.0026(18)
C215 0.029(3) 0.026(2) 0.020(3) -0.001(2) 0.000(2) -0.006(2)
C216 0.025(3) 0.033(3) 0.023(3) -0.005(2) 0.009(2) -0.005(2)
C217 0.019(3) 0.025(2) 0.029(3) -0.009(2) 0.003(2) -0.002(2)
C218 0.020(3) 0.016(2) 0.023(3) -0.0050(19) 0.000(2) -0.0011(19)
C219 0.018(2) 0.011(2) 0.018(2) -0.0039(18) 0.001(2) -0.0035(17)
C220 0.019(2) 0.0098(19) 0.021(3) -0.0009(18) 0.001(2) 0.0019(17)
C221 0.020(2) 0.012(2) 0.017(2) 0.0014(18) 0.000(2) 0.0019(18)
C222 0.021(3) 0.013(2) 0.022(3) 0.0003(19) 0.002(2) 0.0007(18)
C223 0.028(3) 0.0094(19) 0.020(3) -0.0002(18) 0.003(2) -0.0035(19)
Br23 0.0262(3) 0.0168(2) 0.0290(3) -0.0088(2) 0.0008(2) -0.00166(19)
C224 0.020(2) 0.017(2) 0.018(3) 0.0012(19) 0.000(2) -0.0020(19)
C225 0.019(2) 0.014(2) 0.021(3) 0.0022(18) 0.004(2) 0.0022(18)
C226 0.024(3) 0.0107(19) 0.012(2) 0.0030(17) 0.0025(19) -0.0020(18)
N1S 0.055(4) 0.040(3) 0.046(3) -0.007(2) 0.016(3) -0.013(3)
C1OS 0.040(4) 0.036(3) 0.034(3) -0.002(3) 0.004(3) -0.004(3)
C11S 0.048(4) 0.046(4) 0.051(4) 0.013(3) 0.001(3) -0.013(3)
N2S 0.045(3) 0.054(3) 0.058(4) 0.021(3) 0.020(3) 0.006(3)
C20S 0.041(4) 0.038(3) 0.026(3) 0.008(3) 0.004(3) -0.012(3)
C21S 0.048(4) 0.039(3) 0.045(4) -0.005(3) 0.002(3) -0.005(3)
O1W 0.0240(19) 0.0278(18) 0.029(2) -0.0001(16) -0.0005(16) 0.0050(15)
O2W 0.031(2) 0.0220(17) 0.043(2) 0.0000(16) 0.0123(18) 0.0008(15)
O3W 0.075(3) 0.045(2) 0.039(3) 0.006(2) 0.001(2) -0.018(2)
O4W 0.0243(19) 0.0272(17) 0.0211(19) 0.0005(15) 0.0002(15) 0.0027(15)
O5W 0.028(2) 0.0281(18) 0.031(2) 0.0030(16) 0.0044(17) -0.0010(15)
O6W 0.041(2) 0.032(2) 0.043(3) 0.0045(18) 0.004(2) -0.0018(18)
O7W 0.029(2) 0.0273(19) 0.067(3) -0.0154(19) 0.011(2) -0.0016(16)

loop_
_atom_type_symbol
_atom_type_description
_atom_type_scat_dispersion_real
_atom_type_scat_dispersion_imag
_atom_type_scat_source
C C 0.0033 0.0016 'International Tables Vol C Tables 4.2.6.8 and 6.1.1.4'
H H 0.0000 0.0000 'International Tables Vol C Tables 4.2.6.8 and 6.1.1.4'
Br Br -0.2901 2.4595 'International Tables Vol C Tables 4.2.6.8 and 6.1.1.4'
Cu Cu 0.3201 1.2651 'International Tables Vol C Tables 4.2.6.8 and 6.1.1.4'
N N 0.0061 0.0033 'International Tables Vol C Tables 4.2.6.8 and 6.1.1.4'
O O 0.0106 0.0060 'International Tables Vol C Tables 4.2.6.8 and 6.1.1.4'

loop_
_geom_angle_atom_site_label_1
_geom_angle_atom_site_label_2
_geom_angle_atom_site_label_3
_geom_angle
_geom_angle_site_symmetry_1
_geom_angle_site_symmetry_3
_geom_angle_publ_flag
O101 Cu11 N101 93.17(15) . . ?
O101 Cu11 O103 88.62(13) . . ?
N101 Cu11 O103 156.38(14) . . ?
O101 Cu11 N103 167.70(14) . . ?
N101 Cu11 N103 83.59(15) . . ?
O103 Cu11 N103 89.68(13) . . ?
O101 Cu11 O11 95.88(13) . . ?
N101 Cu11 O11 94.61(14) . . ?
O103 Cu11 O11 108.65(12) . . ?
N103 Cu11 O11 96.20(13) . . ?
O102 Cu12 N102 92.42(14) . . ?
O102 Cu12 O103 88.73(12) . . ?
N102 Cu12 O103 152.73(13) . . ?
O102 Cu12 N104 169.64(13) . . ?
N102 Cu12 N104 84.00(15) . . ?
O103 Cu12 N104 90.04(13) . . ?
O102 Cu12 O12 93.41(13) . . ?
N102 Cu12 O12 107.22(14) . . ?
O103 Cu12 O12 99.90(12) . . ?
N104 Cu12 O12 96.93(13) . . ?
C100 O101 Cu11 125.6(3) . . ?
C119 O102 Cu12 127.5(3) . . ?
C126 O103 Cu11 108.7(3) . . ?
C126 O103 Cu12 111.5(2) . . ?
Cu11 O103 Cu12 113.06(14) . . ?
C106 N101 C107 120.2(4) . . ?
C106 N101 Cu11 125.5(3) . . ?
C107 N101 Cu11 114.2(3) . . ?
C113 N102 C112 118.8(4) . . ?
C113 N102 Cu12 127.3(3) . . ?
C112 N102 Cu12 113.5(3) . . ?
C108 N103 C120 111.2(3) . . ?
C108 N103 C109 112.0(3) . . ?
C120 N103 C109 103.4(3) . . ?
C108 N103 Cu11 101.2(3) . . ?
C120 N103 Cu11 113.2(3) . . ?
C109 N103 Cu11 116.1(3) . . ?
C111 N104 C120 110.8(3) . . ?
C111 N104 C110 111.5(3) . . ?
C120 N104 C110 103.6(3) . . ?
C111 N104 Cu12 103.1(3) . . ?
C120 N104 Cu12 114.9(3) . . ?
C110 N104 Cu12 113.3(3) . . ?
C10 O11 Cu11 124.3(3) . . ?
C10 O12 Cu12 138.5(3) . . ?
O12 C10 O11 125.6(4) . . ?
O12 C10 C11 117.1(4) . . ?
O11 C10 C11 117.2(4) . . ?
C10 C11 H11G 109.5 . . ?
C10 C11 H11H 109.5 . . ?
H11G C11 H11H 109.5 . . ?
C10 C11 H11I 109.5 . . ?
H11G C11 H11I 109.5 . . ?
H11H C11 H11I 109.5 . . ?
O101 C100 C101 118.9(4) . . ?
O101 C100 C105 124.2(4) . . ?
C101 C100 C105 116.9(4) . . ?
C102 C101 C100 122.4(5) . . ?
C102 C101 H101 118.8 . . ?
C100 C101 H101 118.8 . . ?
C103 C102 C101 118.8(5) . . ?
C103 C102 H102 120.6 . . ?
C101 C102 H102 120.6 . . ?
C104 C103 C102 121.6(4) . . ?
C104 C103 Br11 117.8(4) . . ?
C102 C103 Br11 120.5(4) . . ?
C103 C104 C105 119.8(5) . . ?
C103 C104 H104 120.1 . . ?
C105 C104 H104 120.1 . . ?
C104 C105 C100 120.4(4) . . ?
C104 C105 C106 116.2(4) . . ?
C100 C105 C106 123.3(4) . . ?
N101 C106 C105 125.2(4) . . ?
N101 C106 H106 117.4 . . ?
C105 C106 H106 117.4 . . ?
N101 C107 C108 107.0(4) . . ?
N101 C107 H10A 110.3 . . ?
C108 C107 H10A 110.3 . . ?
N101 C107 H10B 110.3 . . ?
C108 C107 H10B 110.3 . . ?
H10A C107 H10B 108.6 . . ?
N103 C108 C107 108.9(4) . . ?
N103 C108 H10C 109.9 . . ?
C107 C108 H10C 109.9 . . ?
N103 C108 H10D 109.9 . . ?
C107 C108 H10D 109.9 . . ?
H10C C108 H10D 108.3 . . ?
N103 C109 C110 104.9(3) . . ?
N103 C109 H10E 110.8 . . ?
C110 C109 H10E 110.8 . . ?
N103 C109 H10F 110.8 . . ?
C110 C109 H10F 110.8 . . ?
H10E C109 H10F 108.8 . . ?
N104 C110 C109 105.4(3) . . ?
N104 C110 H11A 110.7 . . ?
C109 C110 H11A 110.7 . . ?
N104 C110 H11B 110.7 . . ?
C109 C110 H11B 110.7 . . ?
H11A C110 H11B 108.8 . . ?
N104 C111 C112 108.6(3) . . ?
N104 C111 H11C 110.0 . . ?
C112 C111 H11C 110.0 . . ?
N104 C111 H11D 110.0 . . ?
C112 C111 H11D 110.0 . . ?
H11C C111 H11D 108.3 . . ?
N102 C112 C111 107.0(4) . . ?
N102 C112 H11E 110.3 . . ?
C111 C112 H11E 110.3 . . ?
N102 C112 H11F 110.3 . . ?
C111 C112 H11F 110.3 . . ?
H11E C112 H11F 108.6 . . ?
N102 C113 C114 125.1(4) . . ?
N102 C113 H113 117.5 . . ?
C114 C113 H113 117.5 . . ?
C115 C114 C119 120.2(4) . . ?
C115 C114 C113 117.3(4) . . ?
C119 C114 C113 122.5(4) . . ?
C116 C115 C114 120.5(4) . . ?
C116 C115 H115 119.8 . . ?
C114 C115 H115 119.8 . . ?
C115 C116 C117 120.5(4) . . ?
C115 C116 Br12 121.1(4) . . ?
C117 C116 Br12 118.3(4) . . ?
C118 C117 C116 119.9(4) . . ?
C118 C117 H117 120.1 . . ?
C116 C117 H117 120.1 . . ?
C117 C118 C119 122.3(4) . . ?
C117 C118 H118 118.9 . . ?
C119 C118 H118 118.9 . . ?
O102 C119 C118 119.2(4) . . ?
O102 C119 C114 124.3(4) . . ?
C118 C119 C114 116.5(4) . . ?
N104 C120 N103 102.2(3) . . ?
N104 C120 C121 113.9(4) . . ?
N103 C120 C121 113.5(4) . . ?
N104 C120 H120 109.0 . . ?
N103 C120 H120 109.0 . . ?
C121 C120 H120 109.0 . . ?
C122 C121 C126 120.6(4) . . ?
C122 C121 C120 120.3(4) . . ?
C126 C121 C120 119.1(4) . . ?
C123 C122 C121 119.1(4) . . ?
C123 C122 H122 120.4 . . ?
C121 C122 H122 120.4 . . ?
C122 C123 C124 121.6(4) . . ?
C122 C123 Br13 118.1(4) . . ?
C124 C123 Br13 120.3(4) . . ?
C125 C124 C123 118.8(4) . . ?
C125 C124 H124 120.6 . . ?
C123 C124 H124 120.6 . . ?
C124 C125 C126 121.1(4) . . ?
C124 C125 H125 119.5 . . ?
C126 C125 H125 119.5 . . ?
O103 C126 C125 121.4(4) . . ?
O103 C126 C121 119.7(4) . . ?
C125 C126 C121 118.8(4) . . ?
O201 Cu21 N201 91.67(15) . . ?
O201 Cu21 O203 91.28(13) . . ?
N201 Cu21 O203 157.84(14) . . ?
O201 Cu21 N203 166.23(14) . . ?
N201 Cu21 N203 82.68(15) . . ?
O203 Cu21 N203 89.39(13) . . ?
O201 Cu21 O21 95.30(13) . . ?
N201 Cu21 O21 96.80(14) . . ?
O203 Cu21 O21 104.79(12) . . ?
N203 Cu21 O21 97.82(13) . . ?
O202 Cu22 N202 91.83(14) . . ?
O202 Cu22 O203 91.33(13) . . ?
N202 Cu22 O203 154.10(13) . . ?
O202 Cu22 N204 168.68(13) . . ?
N202 Cu22 N204 82.61(15) . . ?
O203 Cu22 N204 89.48(13) . . ?
O202 Cu22 O22 92.81(13) . . ?
N202 Cu22 O22 106.77(14) . . ?
O203 Cu22 O22 98.74(12) . . ?
N204 Cu22 O22 98.23(14) . . ?
C219 O202 Cu22 128.3(3) . . ?
C200 O201 Cu21 126.4(3) . . ?
C226 O203 Cu21 107.8(3) . . ?
C226 O203 Cu22 110.4(2) . . ?
Cu21 O203 Cu22 114.40(14) . . ?
C206 N201 C207 118.9(4) . . ?
C206 N201 Cu21 126.1(3) . . ?
C207 N201 Cu21 115.1(3) . . ?
C213 N202 C212 118.2(4) . . ?
C213 N202 Cu22 126.8(3) . . ?
C212 N202 Cu22 114.7(3) . . ?
C220 N203 C208 111.1(3) . . ?
C220 N203 C209 103.9(3) . . ?
C208 N203 C209 111.2(4) . . ?
C220 N203 Cu21 113.9(3) . . ?
C208 N203 Cu21 102.1(3) . . ?
C209 N203 Cu21 114.9(3) . . ?
C220 N204 C211 110.6(3) . . ?
C220 N204 C210 104.0(3) . . ?
C211 N204 C210 111.3(4) . . ?
C220 N204 Cu22 115.3(3) . . ?
C211 N204 Cu22 103.5(3) . . ?
C210 N204 Cu22 112.3(3) . . ?
C20 O21 Cu21 127.0(3) . . ?
C20 O22 Cu22 137.7(3) . . ?
O22 C20 O21 125.9(4) . . ?
O22 C20 C21 117.2(4) . . ?
O21 C20 C21 116.9(4) . . ?
C20 C21 H21G 109.5 . . ?
C20 C21 H21H 109.5 . . ?
H21G C21 H21H 109.5 . . ?
C20 C21 H21I 109.5 . . ?
H21G C21 H21I 109.5 . . ?
H21H C21 H21I 109.5 . . ?
O201 C200 C201 118.4(4) . . ?
O201 C200 C205 124.0(4) . . ?
C201 C200 C205 117.5(4) . . ?
C202 C201 C200 121.6(5) . . ?
C202 C201 H201 119.2 . . ?
C200 C201 H201 119.2 . . ?
C201 C202 C203 119.5(5) . . ?
C201 C202 H202 120.2 . . ?
C203 C202 H202 120.2 . . ?
C204 C203 C202 121.3(4) . . ?
C204 C203 Br21 119.0(4) . . ?
C202 C203 Br21 119.7(4) . . ?
C203 C204 C205 119.8(5) . . ?
C203 C204 H204 120.1 . . ?
C205 C204 H204 120.1 . . ?
C204 C205 C200 120.3(4) . . ?
C204 C205 C206 116.5(4) . . ?
C200 C205 C206 123.0(4) . . ?
N201 C206 C205 125.5(4) . . ?
N201 C206 H206 117.3 . . ?
C205 C206 H206 117.3 . . ?
N201 C207 C208 106.2(4) . . ?
N201 C207 H20A 110.5 . . ?
C208 C207 H20A 110.5 . . ?
N201 C207 H20B 110.5 . . ?
C208 C207 H20B 110.5 . . ?
H20A C207 H20B 108.7 . . ?
N203 C208 C207 109.6(4) . . ?
N203 C208 H20C 109.7 . . ?
C207 C208 H20C 109.7 . . ?
N203 C208 H20D 109.7 . . ?
C207 C208 H20D 109.7 . . ?
H20C C208 H20D 108.2 . . ?
N203 C209 C210 105.0(4) . . ?
N203 C209 H20E 110.7 . . ?
C210 C209 H20E 110.7 . . ?
N203 C209 H20F 110.7 . . ?
C210 C209 H20F 110.7 . . ?
H20E C209 H20F 108.8 . . ?
N204 C210 C209 105.2(4) . . ?
N204 C210 H21A 110.7 . . ?
C209 C210 H21A 110.7 . . ?
N204 C210 H21B 110.7 . . ?
C209 C210 H21B 110.7 . . ?
H21A C210 H21B 108.8 . . ?
N204 C211 C212 108.1(4) . . ?
N204 C211 H21C 110.1 . . ?
C212 C211 H21C 110.1 . . ?
N204 C211 H21D 110.1 . . ?
C212 C211 H21D 110.1 . . ?
H21C C211 H21D 108.4 . . ?
N202 C212 C211 106.4(4) . . ?
N202 C212 H21E 110.5 . . ?
C211 C212 H21E 110.5 . . ?
N202 C212 H21F 110.5 . . ?
C211 C212 H21F 110.5 . . ?
H21E C212 H21F 108.6 . . ?
N202 C213 C214 125.8(4) . . ?
N202 C213 H213 117.1 . . ?
C214 C213 H213 117.1 . . ?
C215 C214 C219 120.3(4) . . ?
C215 C214 C213 116.7(4) . . ?
C219 C214 C213 122.9(4) . . ?
C216 C215 C214 121.0(5) . . ?
C216 C215 H215 119.5 . . ?
C214 C215 H215 119.5 . . ?
C215 C216 C217 119.7(5) . . ?
C215 C216 Br22 120.0(4) . . ?
C217 C216 Br22 120.3(4) . . ?
C218 C217 C216 120.3(5) . . ?
C218 C217 H217 119.9 . . ?
C216 C217 H217 119.9 . . ?
C217 C218 C219 122.0(5) . . ?
C217 C218 H218 119.0 . . ?
C219 C218 H218 119.0 . . ?
O202 C219 C218 119.5(4) . . ?
O202 C219 C214 123.9(4) . . ?
C218 C219 C214 116.6(4) . . ?
N203 C220 C221 113.4(4) . . ?
N203 C220 N204 102.7(3) . . ?
C221 C220 N204 113.7(4) . . ?
N203 C220 H220 108.9 . . ?
C221 C220 H220 108.9 . . ?
N204 C220 H220 108.9 . . ?
C222 C221 C226 119.9(4) . . ?
C222 C221 C220 120.6(4) . . ?
C226 C221 C220 119.4(4) . . ?
C223 C222 C221 119.9(4) . . ?
C223 C222 H222 120.0 . . ?
C221 C222 H222 120.0 . . ?
C222 C223 C224 121.2(4) . . ?
C222 C223 Br23 118.5(3) . . ?
C224 C223 Br23 120.3(4) . . ?
C223 C224 C225 119.3(4) . . ?
C223 C224 H224 120.4 . . ?
C225 C224 H224 120.4 . . ?
C224 C225 C226 120.9(4) . . ?
C224 C225 H225 119.5 . . ?
C226 C225 H225 119.5 . . ?
O203 C226 C225 121.7(4) . . ?
O203 C226 C221 119.5(4) . . ?
C225 C226 C221 118.7(4) . . ?
N1S C1OS C11S 179.5(7) . . ?
C1OS C11S H11J 109.5 . . ?
C1OS C11S H11K 109.5 . . ?
H11J C11S H11K 109.5 . . ?
C1OS C11S H11L 109.5 . . ?
H11J C11S H11L 109.5 . . ?
H11K C11S H11L 109.5 . . ?
N2S C20S C21S 179.7(7) . . ?
C20S C21S H21J 109.5 . . ?
C20S C21S H21K 109.5 . . ?
H21J C21S H21K 109.5 . . ?
C20S C21S H21L 109.5 . . ?
H21J C21S H21L 109.5 . . ?
H21K C21S H21L 109.5 . . ?
H1WA O1W H1WB 113.1 . . ?
H2WA O2W H2WB 105.9 . . ?
H3WA O3W H3WB 120.9 . . ?
H4WA O4W H4WB 109.4 . . ?
H5WA O5W H5WB 106.4 . . ?
H6WA O6W H6WB 102.0 . . ?
H7WA O7W H7WB 112.5 . . ?

loop_
_geom_bond_atom_site_label_1
_geom_bond_atom_site_label_2
_geom_bond_distance
_geom_bond_site_symmetry_2
_geom_bond_publ_flag
Cu11 O101 1.937(3) . ?
Cu11 N101 1.948(4) . ?
Cu11 O103 1.976(3) . ?
Cu11 N103 2.142(4) . ?
Cu11 O11 2.195(3) . ?
Cu12 O102 1.929(3) . ?
Cu12 N102 1.951(4) . ?
Cu12 O103 1.992(3) . ?
Cu12 N104 2.093(4) . ?
Cu12 O12 2.168(3) . ?
O101 C100 1.309(5) . ?
O102 C119 1.310(5) . ?
O103 C126 1.359(5) . ?
N101 C106 1.282(6) . ?
N101 C107 1.473(6) . ?
N102 C113 1.284(6) . ?
N102 C112 1.474(5) . ?
N103 C108 1.487(6) . ?
N103 C120 1.490(5) . ?
N103 C109 1.499(6) . ?
N104 C111 1.485(5) . ?
N104 C120 1.488(6) . ?
N104 C110 1.496(5) . ?
O11 C10 1.259(5) . ?
O12 C10 1.248(5) . ?
C10 C11 1.524(6) . ?
C11 H11G 0.9800 . ?
C11 H11H 0.9800 . ?
C11 H11I 0.9800 . ?
C100 C101 1.414(6) . ?
C100 C105 1.423(7) . ?
C101 C102 1.392(6) . ?
C101 H101 0.9500 . ?
C102 C103 1.383(7) . ?
C102 H102 0.9500 . ?
C103 C104 1.378(7) . ?
C103 Br11 1.910(5) . ?
C104 C105 1.412(6) . ?
C104 H104 0.9500 . ?
C105 C106 1.448(6) . ?
C106 H106 0.9500 . ?
C107 C108 1.516(6) . ?
C107 H10A 0.9900 . ?
C107 H10B 0.9900 . ?
C108 H10C 0.9900 . ?
C108 H10D 0.9900 . ?
C109 C110 1.536(6) . ?
C109 H10E 0.9900 . ?
C109 H10F 0.9900 . ?
C110 H11A 0.9900 . ?
C110 H11B 0.9900 . ?
C111 C112 1.510(6) . ?
C111 H11C 0.9900 . ?
C111 H11D 0.9900 . ?
C112 H11E 0.9900 . ?
C112 H11F 0.9900 . ?
C113 C114 1.444(6) . ?
C113 H113 0.9500 . ?
C114 C115 1.403(6) . ?
C114 C119 1.435(6) . ?
C115 C116 1.373(7) . ?
C115 H115 0.9500 . ?
C116 C117 1.395(7) . ?
C116 Br12 1.898(5) . ?
C117 C118 1.370(6) . ?
C117 H117 0.9500 . ?
C118 C119 1.416(6) . ?
C118 H118 0.9500 . ?
C120 C121 1.493(6) . ?
C120 H120 1.0000 . ?
C121 C122 1.399(6) . ?
C121 C126 1.399(6) . ?
C122 C123 1.372(6) . ?
C122 H122 0.9500 . ?
C123 C124 1.396(7) . ?
C123 Br13 1.906(4) . ?
C124 C125 1.386(6) . ?
C124 H124 0.9500 . ?
C125 C126 1.394(6) . ?
C125 H125 0.9500 . ?
Cu21 O201 1.942(3) . ?
Cu21 N201 1.967(4) . ?
Cu21 O203 2.001(3) . ?
Cu21 N203 2.138(4) . ?
Cu21 O21 2.167(3) . ?
Cu22 O202 1.939(3) . ?
Cu22 N202 1.964(4) . ?
Cu22 O203 2.017(3) . ?
Cu22 N204 2.104(4) . ?
Cu22 O22 2.143(3) . ?
O201 C200 1.324(5) . ?
O202 C219 1.312(5) . ?
O203 C226 1.361(5) . ?
N201 C206 1.292(6) . ?
N201 C207 1.477(6) . ?
N202 C213 1.285(6) . ?
N202 C212 1.475(6) . ?
N203 C220 1.478(5) . ?
N203 C208 1.478(6) . ?
N203 C209 1.502(6) . ?
N204 C220 1.485(6) . ?
N204 C211 1.493(5) . ?
N204 C210 1.496(6) . ?
O21 C20 1.266(5) . ?
O22 C20 1.249(5) . ?
C20 C21 1.516(6) . ?
C21 H21G 0.9800 . ?
C21 H21H 0.9800 . ?
C21 H21I 0.9800 . ?
C200 C201 1.414(6) . ?
C200 C205 1.421(7) . ?
C201 C202 1.387(6) . ?
C201 H201 0.9500 . ?
C202 C203 1.387(7) . ?
C202 H202 0.9500 . ?
C203 C204 1.377(7) . ?
C203 Br21 1.905(5) . ?
C204 C205 1.410(6) . ?
C204 H204 0.9500 . ?
C205 C206 1.434(7) . ?
C206 H206 0.9500 . ?
C207 C208 1.519(6) . ?
C207 H20A 0.9900 . ?
C207 H20B 0.9900 . ?
C208 H20C 0.9900 . ?
C208 H20D 0.9900 . ?
C209 C210 1.533(7) . ?
C209 H20E 0.9900 . ?
C209 H20F 0.9900 . ?
C210 H21A 0.9900 . ?
C210 H21B 0.9900 . ?
C211 C212 1.503(6) . ?
C211 H21C 0.9900 . ?
C211 H21D 0.9900 . ?
C212 H21E 0.9900 . ?
C212 H21F 0.9900 . ?
C213 C214 1.439(6) . ?
C213 H213 0.9500 . ?
Br22 C216 1.897(5) . ?
C214 C215 1.403(7) . ?
C214 C219 1.424(6) . ?
C215 C216 1.370(7) . ?
C215 H215 0.9500 . ?
C216 C217 1.392(7) . ?
C217 C218 1.379(7) . ?
C217 H217 0.9500 . ?
C218 C219 1.413(6) . ?
C218 H218 0.9500 . ?
C220 C221 1.485(6) . ?
C220 H220 1.0000 . ?
C221 C222 1.400(6) . ?
C221 C226 1.409(6) . ?
C222 C223 1.370(6) . ?
C222 H222 0.9500 . ?
C223 C224 1.387(6) . ?
C223 Br23 1.903(4) . ?
C224 C225 1.393(6) . ?
C224 H224 0.9500 . ?
C225 C226 1.393(6) . ?
C225 H225 0.9500 . ?
N1S C1OS 1.128(7) . ?
C1OS C11S 1.456(8) . ?
C11S H11J 0.9800 . ?
C11S H11K 0.9800 . ?
C11S H11L 0.9800 . ?
N2S C20S 1.129(7) . ?
C20S C21S 1.464(9) . ?
C21S H21J 0.9800 . ?
C21S H21K 0.9800 . ?
C21S H21L 0.9800 . ?
O1W H1WA 0.9136 . ?
O1W H1WB 0.9502 . ?
O2W H2WA 0.8914 . ?
O2W H2WB 0.8744 . ?
O3W H3WA 0.9506 . ?
O3W H3WB 0.8599 . ?
O4W H4WA 0.9482 . ?
O4W H4WB 0.9999 . ?
O5W H5WA 1.0941 . ?
O5W H5WB 0.9126 . ?
O6W H6WA 0.8539 . ?
O6W H6WB 1.0369 . ?
O7W H7WA 0.9066 . ?
O7W H7WB 1.0392 . ?

loop_
_geom_hbond_atom_site_label_D
_geom_hbond_atom_site_label_H
_geom_hbond_atom_site_label_A
_geom_hbond_distance_DH
_geom_hbond_distance_HA
_geom_hbond_distance_DA
_geom_hbond_angle_DHA
_geom_hbond_site_symmetry_A
O1W H1WA O102 0.91 1.94 2.849(5) 175.7 .
O1W H1WB O101 0.95 2.10 2.905(5) 141.9 .
O2W H2WA O4W 0.89 1.88 2.775(5) 179.1 .
O2W H2WB O11 0.87 2.02 2.891(5) 176.2 .
O3W H3WA N1S 0.95 2.08 2.972(6) 156.4 .
O3W H3WB O6W 0.86 1.92 2.778(6) 179.0 3_656
O4W H4WA O5W 0.95 1.97 2.829(5) 149.8 .
O4W H4WB O202 1.00 1.74 2.731(5) 173.3 .
O5W H5WA O201 1.09 1.82 2.762(5) 140.9 .
O5W H5WB O3W 0.91 1.83 2.736(6) 171.1 .
O6W H6WA Br12 0.85 3.09 3.727(4) 133.6 2_645
O6W H6WB O5W 1.04 1.79 2.784(5) 160.0 .
O7W H7WA O21 0.91 2.15 2.915(5) 141.7 .
O7W H7WB O1W 1.04 1.79 2.823(5) 175.3 1_455

loop_
_geom_torsion_atom_site_label_1
_geom_torsion_atom_site_label_2
_geom_torsion_atom_site_label_3
_geom_torsion_atom_site_label_4
_geom_torsion
_geom_torsion_site_symmetry_1
_geom_torsion_site_symmetry_2
_geom_torsion_site_symmetry_3
_geom_torsion_site_symmetry_4
_geom_torsion_publ_flag
N101 Cu11 O101 C100 18.3(4) . . . . ?
O103 Cu11 O101 C100 174.7(3) . . . . ?
N103 Cu11 O101 C100 92.6(7) . . . . ?
O11 Cu11 O101 C100 -76.7(3) . . . . ?
N102 Cu12 O102 C119 -8.9(4) . . . . ?
O103 Cu12 O102 C119 -161.7(3) . . . . ?
N104 Cu12 O102 C119 -78.4(9) . . . . ?
O12 Cu12 O102 C119 98.5(3) . . . . ?
O101 Cu11 O103 C126 -107.4(3) . . . . ?
N101 Cu11 O103 C126 -12.6(5) . . . . ?
N103 Cu11 O103 C126 60.4(3) . . . . ?
O11 Cu11 O103 C126 156.9(3) . . . . ?
O101 Cu11 O103 Cu12 128.24(15) . . . . ?
N101 Cu11 O103 Cu12 -137.0(3) . . . . ?
N103 Cu11 O103 Cu12 -63.94(16) . . . . ?
O11 Cu11 O103 Cu12 32.50(17) . . . . ?
O102 Cu12 O103 C126 113.1(3) . . . . ?
N102 Cu12 O103 C126 20.2(5) . . . . ?
N104 Cu12 O103 C126 -56.7(3) . . . . ?
O12 Cu12 O103 C126 -153.7(3) . . . . ?
O102 Cu12 O103 Cu11 -124.09(15) . . . . ?
N102 Cu12 O103 Cu11 143.1(3) . . . . ?
N104 Cu12 O103 Cu11 66.20(15) . . . . ?
O12 Cu12 O103 Cu11 -30.85(16) . . . . ?
O101 Cu11 N101 C106 -13.3(4) . . . . ?
O103 Cu11 N101 C106 -107.1(5) . . . . ?
N103 Cu11 N101 C106 178.6(4) . . . . ?
O11 Cu11 N101 C106 82.8(4) . . . . ?
O101 Cu11 N101 C107 167.3(3) . . . . ?
O103 Cu11 N101 C107 73.5(5) . . . . ?
N103 Cu11 N101 C107 -0.7(3) . . . . ?
O11 Cu11 N101 C107 -96.5(3) . . . . ?
O102 Cu12 N102 C113 1.2(4) . . . . ?
O103 Cu12 N102 C113 93.1(5) . . . . ?
N104 Cu12 N102 C113 171.5(4) . . . . ?
O12 Cu12 N102 C113 -93.1(4) . . . . ?
O102 Cu12 N102 C112 -171.8(3) . . . . ?
O103 Cu12 N102 C112 -79.9(4) . . . . ?
N104 Cu12 N102 C112 -1.6(3) . . . . ?
O12 Cu12 N102 C112 93.8(3) . . . . ?
O101 Cu11 N103 C108 -47.5(7) . . . . ?
N101 Cu11 N103 C108 27.8(3) . . . . ?
O103 Cu11 N103 C108 -129.5(3) . . . . ?
O11 Cu11 N103 C108 121.7(2) . . . . ?
O101 Cu11 N103 C120 71.5(7) . . . . ?
N101 Cu11 N103 C120 146.8(3) . . . . ?
O103 Cu11 N103 C120 -10.5(3) . . . . ?
O11 Cu11 N103 C120 -119.2(3) . . . . ?
O101 Cu11 N103 C109 -169.0(6) . . . . ?
N101 Cu11 N103 C109 -93.7(3) . . . . ?
O103 Cu11 N103 C109 109.0(3) . . . . ?
O11 Cu11 N103 C109 0.3(3) . . . . ?
O102 Cu12 N104 C111 44.6(9) . . . . ?
N102 Cu12 N104 C111 -25.6(3) . . . . ?
O103 Cu12 N104 C111 127.7(3) . . . . ?
O12 Cu12 N104 C111 -132.3(3) . . . . ?
O102 Cu12 N104 C120 -76.1(8) . . . . ?
N102 Cu12 N104 C120 -146.3(3) . . . . ?
O103 Cu12 N104 C120 7.0(3) . . . . ?
O12 Cu12 N104 C120 107.0(3) . . . . ?
O102 Cu12 N104 C110 165.2(7) . . . . ?
N102 Cu12 N104 C110 95.0(3) . . . . ?
O103 Cu12 N104 C110 -111.7(3) . . . . ?
O12 Cu12 N104 C110 -11.7(3) . . . . ?
O101 Cu11 O11 C10 -110.0(3) . . . . ?
N101 Cu11 O11 C10 156.4(3) . . . . ?
O103 Cu11 O11 C10 -19.4(4) . . . . ?
N103 Cu11 O11 C10 72.3(4) . . . . ?
O102 Cu12 O12 C10 112.5(5) . . . . ?
N102 Cu12 O12 C10 -153.9(4) . . . . ?
O103 Cu12 O12 C10 23.2(5) . . . . ?
N104 Cu12 O12 C10 -68.1(5) . . . . ?
Cu12 O12 C10 O11 -9.6(7) . . . . ?
Cu12 O12 C10 C11 168.9(3) . . . . ?
Cu11 O11 C10 O12 6.2(6) . . . . ?
Cu11 O11 C10 C11 -172.2(3) . . . . ?
Cu11 O101 C100 C101 168.8(3) . . . . ?
Cu11 O101 C100 C105 -12.3(6) . . . . ?
O101 C100 C101 C102 -179.1(4) . . . . ?
C105 C100 C101 C102 1.9(7) . . . . ?
C100 C101 C102 C103 0.5(7) . . . . ?
C101 C102 C103 C104 -3.0(7) . . . . ?
C101 C102 C103 Br11 179.2(3) . . . . ?
C102 C103 C104 C105 3.0(7) . . . . ?
Br11 C103 C104 C105 -179.2(3) . . . . ?
C103 C104 C105 C100 -0.4(7) . . . . ?
C103 C104 C105 C106 -176.7(4) . . . . ?
O101 C100 C105 C104 179.2(4) . . . . ?
C101 C100 C105 C104 -1.9(7) . . . . ?
O101 C100 C105 C106 -4.8(7) . . . . ?
C101 C100 C105 C106 174.1(4) . . . . ?
C107 N101 C106 C105 -178.5(4) . . . . ?
Cu11 N101 C106 C105 2.2(7) . . . . ?
C104 C105 C106 N101 -173.5(4) . . . . ?
C100 C105 C106 N101 10.3(7) . . . . ?
C106 N101 C107 C108 154.0(4) . . . . ?
Cu11 N101 C107 C108 -26.6(4) . . . . ?
C120 N103 C108 C107 -170.4(4) . . . . ?
C109 N103 C108 C107 74.4(4) . . . . ?
Cu11 N103 C108 C107 -49.9(4) . . . . ?
N101 C107 C108 N103 52.5(5) . . . . ?
C108 N103 C109 C110 147.1(3) . . . . ?
C120 N103 C109 C110 27.3(4) . . . . ?
Cu11 N103 C109 C110 -97.4(3) . . . . ?
C111 N104 C110 C109 -145.2(3) . . . . ?
C120 N104 C110 C109 -26.0(4) . . . . ?
Cu12 N104 C110 C109 99.0(3) . . . . ?
N103 C109 C110 N104 -0.8(4) . . . . ?
C120 N104 C111 C112 171.5(4) . . . . ?
C110 N104 C111 C112 -73.8(4) . . . . ?
Cu12 N104 C111 C112 48.1(4) . . . . ?
C113 N102 C112 C111 -145.2(4) . . . . ?
Cu12 N102 C112 C111 28.4(4) . . . . ?
N104 C111 C112 N102 -51.5(5) . . . . ?
C112 N102 C113 C114 177.8(4) . . . . ?
Cu12 N102 C113 C114 5.1(7) . . . . ?
N102 C113 C114 C115 175.8(4) . . . . ?
N102 C113 C114 C119 -5.6(7) . . . . ?
C119 C114 C115 C116 1.9(7) . . . . ?
C113 C114 C115 C116 -179.4(4) . . . . ?
C114 C115 C116 C117 1.0(7) . . . . ?
C114 C115 C116 Br12 -176.1(3) . . . . ?
C115 C116 C117 C118 -2.4(7) . . . . ?
Br12 C116 C117 C118 174.8(3) . . . . ?
C116 C117 C118 C119 0.8(7) . . . . ?
Cu12 O102 C119 C118 -170.1(3) . . . . ?
Cu12 O102 C119 C114 10.7(6) . . . . ?
C117 C118 C119 O102 -177.3(4) . . . . ?
C117 C118 C119 C114 2.0(6) . . . . ?
C115 C114 C119 O102 175.9(4) . . . . ?
C113 C114 C119 O102 -2.7(7) . . . . ?
C115 C114 C119 C118 -3.4(6) . . . . ?
C113 C114 C119 C118 178.1(4) . . . . ?
C111 N104 C120 N103 162.9(3) . . . . ?
C110 N104 C120 N103 43.3(4) . . . . ?
Cu12 N104 C120 N103 -80.7(3) . . . . ?
C111 N104 C120 C121 -74.3(4) . . . . ?
C110 N104 C120 C121 166.1(3) . . . . ?
Cu12 N104 C120 C121 42.1(4) . . . . ?
C108 N103 C120 N104 -164.2(3) . . . . ?
C109 N103 C120 N104 -43.9(4) . . . . ?
Cu11 N103 C120 N104 82.6(3) . . . . ?
C108 N103 C120 C121 72.7(5) . . . . ?
C109 N103 C120 C121 -167.0(4) . . . . ?
Cu11 N103 C120 C121 -40.5(4) . . . . ?
N104 C120 C121 C122 124.5(4) . . . . ?
N103 C120 C121 C122 -119.2(4) . . . . ?
N104 C120 C121 C126 -57.6(5) . . . . ?
N103 C120 C121 C126 58.8(5) . . . . ?
C126 C121 C122 C123 0.2(7) . . . . ?
C120 C121 C122 C123 178.2(4) . . . . ?
C121 C122 C123 C124 0.0(7) . . . . ?
C121 C122 C123 Br13 -177.4(3) . . . . ?
C122 C123 C124 C125 -0.2(7) . . . . ?
Br13 C123 C124 C125 177.2(3) . . . . ?
C123 C124 C125 C126 0.1(7) . . . . ?
Cu11 O103 C126 C125 114.1(4) . . . . ?
Cu12 O103 C126 C125 -120.6(4) . . . . ?
Cu11 O103 C126 C121 -64.3(4) . . . . ?
Cu12 O103 C126 C121 61.0(4) . . . . ?
C124 C125 C126 O103 -178.3(4) . . . . ?
C124 C125 C126 C121 0.2(7) . . . . ?
C122 C121 C126 O103 178.1(4) . . . . ?
C120 C121 C126 O103 0.2(6) . . . . ?
C122 C121 C126 C125 -0.3(6) . . . . ?
C120 C121 C126 C125 -178.3(4) . . . . ?
N202 Cu22 O202 C219 -6.1(4) . . . . ?
O203 Cu22 O202 C219 -160.4(3) . . . . ?
N204 Cu22 O202 C219 -66.4(8) . . . . ?
O22 Cu22 O202 C219 100.8(3) . . . . ?
N201 Cu21 O201 C200 19.5(4) . . . . ?
O203 Cu21 O201 C200 177.5(3) . . . . ?
N203 Cu21 O201 C200 84.8(7) . . . . ?
O21 Cu21 O201 C200 -77.5(3) . . . . ?
O201 Cu21 O203 C226 -105.4(3) . . . . ?
N201 Cu21 O203 C226 -7.8(5) . . . . ?
N203 Cu21 O203 C226 60.8(3) . . . . ?
O21 Cu21 O203 C226 158.8(3) . . . . ?
O201 Cu21 O203 Cu22 131.35(15) . . . . ?
N201 Cu21 O203 Cu22 -131.1(3) . . . . ?
N203 Cu21 O203 Cu22 -62.40(16) . . . . ?
O21 Cu21 O203 Cu22 35.53(17) . . . . ?
O202 Cu22 O203 C226 111.4(3) . . . . ?
N202 Cu22 O203 C226 14.4(5) . . . . ?
N204 Cu22 O203 C226 -57.3(3) . . . . ?
O22 Cu22 O203 C226 -155.6(3) . . . . ?
O202 Cu22 O203 Cu21 -126.86(15) . . . . ?
N202 Cu22 O203 Cu21 136.2(3) . . . . ?
N204 Cu22 O203 Cu21 64.44(16) . . . . ?
O22 Cu22 O203 Cu21 -33.81(17) . . . . ?
O201 Cu21 N201 C206 -13.8(4) . . . . ?
O203 Cu21 N201 C206 -111.4(5) . . . . ?
N203 Cu21 N201 C206 178.8(4) . . . . ?
O21 Cu21 N201 C206 81.7(4) . . . . ?
O201 Cu21 N201 C207 166.2(3) . . . . ?
O203 Cu21 N201 C207 68.6(5) . . . . ?
N203 Cu21 N201 C207 -1.2(3) . . . . ?
O21 Cu21 N201 C207 -98.3(3) . . . . ?
O202 Cu22 N202 C213 2.1(4) . . . . ?
O203 Cu22 N202 C213 98.9(5) . . . . ?
N204 Cu22 N202 C213 172.2(4) . . . . ?
O22 Cu22 N202 C213 -91.4(4) . . . . ?
O202 Cu22 N202 C212 -171.1(3) . . . . ?
O203 Cu22 N202 C212 -74.3(5) . . . . ?
N204 Cu22 N202 C212 -1.0(3) . . . . ?
O22 Cu22 N202 C212 95.4(3) . . . . ?
O201 Cu21 N203 C220 81.3(7) . . . . ?
N201 Cu21 N203 C220 147.7(3) . . . . ?
O203 Cu21 N203 C220 -11.6(3) . . . . ?
O21 Cu21 N203 C220 -116.4(3) . . . . ?
O201 Cu21 N203 C208 -38.5(7) . . . . ?
N201 Cu21 N203 C208 27.9(3) . . . . ?
O203 Cu21 N203 C208 -131.4(3) . . . . ?
O21 Cu21 N203 C208 123.8(3) . . . . ?
O201 Cu21 N203 C209 -159.0(5) . . . . ?
N201 Cu21 N203 C209 -92.6(3) . . . . ?
O203 Cu21 N203 C209 108.1(3) . . . . ?
O21 Cu21 N203 C209 3.3(3) . . . . ?
O202 Cu22 N204 C220 -86.4(8) . . . . ?
N202 Cu22 N204 C220 -147.5(3) . . . . ?
O203 Cu22 N204 C220 7.8(3) . . . . ?
O22 Cu22 N204 C220 106.6(3) . . . . ?
O202 Cu22 N204 C211 34.6(8) . . . . ?
N202 Cu22 N204 C211 -26.5(3) . . . . ?
O203 Cu22 N204 C211 128.8(3) . . . . ?
O22 Cu22 N204 C211 -132.5(3) . . . . ?
O202 Cu22 N204 C210 154.7(6) . . . . ?
N202 Cu22 N204 C210 93.7(3) . . . . ?
O203 Cu22 N204 C210 -111.1(3) . . . . ?
O22 Cu22 N204 C210 -12.3(3) . . . . ?
O201 Cu21 O21 C20 -111.7(4) . . . . ?
N201 Cu21 O21 C20 156.0(4) . . . . ?
O203 Cu21 O21 C20 -19.0(4) . . . . ?
N203 Cu21 O21 C20 72.5(4) . . . . ?
O202 Cu22 O22 C20 111.3(5) . . . . ?
N202 Cu22 O22 C20 -156.0(5) . . . . ?
O203 Cu22 O22 C20 19.5(5) . . . . ?
N204 Cu22 O22 C20 -71.2(5) . . . . ?
Cu22 O22 C20 O21 -1.5(8) . . . . ?
Cu22 O22 C20 C21 177.5(3) . . . . ?
Cu21 O21 C20 O22 0.8(7) . . . . ?
Cu21 O21 C20 C21 -178.2(3) . . . . ?
Cu21 O201 C200 C201 166.4(3) . . . . ?
Cu21 O201 C200 C205 -14.0(6) . . . . ?
O201 C200 C201 C202 178.4(4) . . . . ?
C205 C200 C201 C202 -1.3(7) . . . . ?
C200 C201 C202 C203 1.5(7) . . . . ?
C201 C202 C203 C204 -1.6(7) . . . . ?
C201 C202 C203 Br21 -179.7(3) . . . . ?
C202 C203 C204 C205 1.6(7) . . . . ?
Br21 C203 C204 C205 179.6(3) . . . . ?
C203 C204 C205 C200 -1.3(7) . . . . ?
C203 C204 C205 C206 -176.2(4) . . . . ?
O201 C200 C205 C204 -178.5(4) . . . . ?
C201 C200 C205 C204 1.2(7) . . . . ?
O201 C200 C205 C206 -3.9(7) . . . . ?
C201 C200 C205 C206 175.7(4) . . . . ?
C207 N201 C206 C205 -177.5(4) . . . . ?
Cu21 N201 C206 C205 2.5(7) . . . . ?
C204 C205 C206 N201 -175.3(5) . . . . ?
C200 C205 C206 N201 10.0(8) . . . . ?
C206 N201 C207 C208 154.6(4) . . . . ?
Cu21 N201 C207 C208 -25.4(5) . . . . ?
C220 N203 C208 C207 -171.9(4) . . . . ?
C209 N203 C208 C207 73.0(5) . . . . ?
Cu21 N203 C208 C207 -50.1(4) . . . . ?
N201 C207 C208 N203 51.3(5) . . . . ?
C220 N203 C209 C210 26.0(4) . . . . ?
C208 N203 C209 C210 145.6(4) . . . . ?
Cu21 N203 C209 C210 -99.1(3) . . . . ?
C220 N204 C210 C209 -25.5(4) . . . . ?
C211 N204 C210 C209 -144.6(4) . . . . ?
Cu22 N204 C210 C209 99.9(3) . . . . ?
N203 C209 C210 N204 -0.3(4) . . . . ?
C220 N204 C211 C212 173.6(4) . . . . ?
C210 N204 C211 C212 -71.3(5) . . . . ?
Cu22 N204 C211 C212 49.5(4) . . . . ?
C213 N202 C212 C211 -145.3(4) . . . . ?
Cu22 N202 C212 C211 28.5(5) . . . . ?
N204 C211 C212 N202 -51.9(5) . . . . ?
C212 N202 C213 C214 175.7(4) . . . . ?
Cu22 N202 C213 C214 2.7(7) . . . . ?
N202 C213 C214 C215 178.4(4) . . . . ?
N202 C213 C214 C219 -5.3(7) . . . . ?
C219 C214 C215 C216 1.9(7) . . . . ?
C213 C214 C215 C216 178.2(4) . . . . ?
C214 C215 C216 C217 0.0(7) . . . . ?
C214 C215 C216 Br22 -177.6(4) . . . . ?
C215 C216 C217 C218 -1.9(7) . . . . ?
Br22 C216 C217 C218 175.7(4) . . . . ?
C216 C217 C218 C219 2.0(7) . . . . ?
Cu22 O202 C219 C218 -175.7(3) . . . . ?
Cu22 O202 C219 C214 5.4(6) . . . . ?
C217 C218 C219 O202 -179.1(4) . . . . ?
C217 C218 C219 C214 -0.1(6) . . . . ?
C215 C214 C219 O202 177.1(4) . . . . ?
C213 C214 C219 O202 1.0(7) . . . . ?
C215 C214 C219 C218 -1.8(6) . . . . ?
C213 C214 C219 C218 -177.9(4) . . . . ?
C208 N203 C220 C221 74.9(5) . . . . ?
C209 N203 C220 C221 -165.4(4) . . . . ?
Cu21 N203 C220 C221 -39.7(4) . . . . ?
C208 N203 C220 N204 -161.9(3) . . . . ?
C209 N203 C220 N204 -42.3(4) . . . . ?
Cu21 N203 C220 N204 83.5(3) . . . . ?
C211 N204 C220 N203 161.7(3) . . . . ?
C210 N204 C220 N203 42.1(4) . . . . ?
Cu22 N204 C220 N203 -81.2(3) . . . . ?
C211 N204 C220 C221 -75.3(4) . . . . ?
C210 N204 C220 C221 165.1(4) . . . . ?
Cu22 N204 C220 C221 41.7(4) . . . . ?
N203 C220 C221 C222 -118.4(4) . . . . ?
N204 C220 C221 C222 124.7(4) . . . . ?
N203 C220 C221 C226 59.2(6) . . . . ?
N204 C220 C221 C226 -57.7(5) . . . . ?
C226 C221 C222 C223 -0.2(7) . . . . ?
C220 C221 C222 C223 177.3(4) . . . . ?
C221 C222 C223 C224 1.4(7) . . . . ?
C221 C222 C223 Br23 -177.1(3) . . . . ?
C222 C223 C224 C225 -0.9(7) . . . . ?
Br23 C223 C224 C225 177.5(3) . . . . ?
C223 C224 C225 C226 -0.8(7) . . . . ?
Cu21 O203 C226 C225 114.8(4) . . . . ?
Cu22 O203 C226 C225 -119.5(4) . . . . ?
Cu21 O203 C226 C221 -63.9(4) . . . . ?
Cu22 O203 C226 C221 61.7(4) . . . . ?
C224 C225 C226 O203 -176.7(4) . . . . ?
C224 C225 C226 C221 2.0(7) . . . . ?
C222 C221 C226 O203 177.3(4) . . . . ?
C220 C221 C226 O203 -0.3(6) . . . . ?
C222 C221 C226 C225 -1.5(7) . . . . ?
C220 C221 C226 C225 -179.0(4) . . . . ?
